data_4327150
loop_
_publ_author_name
'Asamanjoy Bhunia'
'Yanhua Lan'
'Valeriu Mereacre'
'Michael T. Gamer'
'Annie K. Powell'
'Peter W. Roesky'

_publ_contact_author
;
      Prof. Dr. Peter Roesky
      Karlsruher Institut f\"ur Technologie (KIT) 
      Engesserstr. 15, Geb. 30.45
      76128 Karlsruhe
      Bundesrepublik Deutschland
;
_publ_contact_author_email roesky@kit.edu
_publ_contact_author_fax '+49/(0)721 608 44854'
_publ_contact_author_phone '+49/(0)721 608 46117'
_publ_section_title
;
 Salen-Based Coordination Polymers of Iron and the Rare Earth Elements
;
_journal_name_full 'Inorganic Chemistry'
_journal_page_first 12697
_journal_page_last 12704
_journal_paper_doi 10.1021/ic2018264
_journal_volume 50
_journal_year 2011
_chemical_formula_moiety 'C51 H59 Cl2 Eu2 Fe2 N11 O23, 4(C3 H7 N O)'
_chemical_formula_sum 'C63 H87 Cl2 Eu2 Fe2 N15 O27'
_chemical_formula_weight 1973.00
_chemical_name_systematic
;
 ?
;
_space_group_IT_number 2
_symmetry_cell_setting triclinic
_symmetry_Int_Tables_number 2
_symmetry_space_group_name_Hall '-P 1'
_symmetry_space_group_name_H-M 'P -1'
_atom_sites_solution_hydrogens geom
_atom_sites_solution_primary direct
_atom_sites_solution_secondary difmap
_audit_creation_method SHELXL-97
_cell_angle_alpha 87.36(3)
_cell_angle_beta 74.43(3)
_cell_angle_gamma 76.62(3)
_cell_formula_units_Z 2
_cell_length_a 13.616(3)
_cell_length_b 14.823(3)
_cell_length_c 21.566(4)
_cell_measurement_reflns_used 31518
_cell_measurement_temperature 200(2)
_cell_measurement_theta_max 29.54
_cell_measurement_theta_min 1.59
_cell_volume 4078.5(16)
_computing_cell_refinement 'STOE X-AREA, PLATON (A.L.Spek, 2005)'
_computing_data_collection 'STOE X-AREA'
_computing_data_reduction 'STOE X-RED, PLATON (A.L.Spek, 2005)'
_computing_molecular_graphics 'Diamond 2.1e/3'
_computing_publication_material 'X-STEP32, Microsoft Word'
_computing_structure_refinement 'SHELXL-97 (Sheldrick, 1997)'
_computing_structure_solution 'SHELXS-97 (Sheldrick, 1997)'
_diffrn_ambient_temperature 200(2)
_diffrn_measured_fraction_theta_full 0.973
_diffrn_measured_fraction_theta_max 0.973
_diffrn_measurement_device_type 'STOE IPDS 2'
_diffrn_measurement_method 'area detector'
_diffrn_radiation_monochromator graphite
_diffrn_radiation_source 'fine-focus sealed tube'
_diffrn_radiation_type MoK\a
_diffrn_radiation_wavelength 0.71073
_diffrn_reflns_av_R_equivalents 0.0593
_diffrn_reflns_av_sigmaI/netI 0.0690
_diffrn_reflns_limit_h_max 18
_diffrn_reflns_limit_h_min -18
_diffrn_reflns_limit_k_max 20
_diffrn_reflns_limit_k_min -20
_diffrn_reflns_limit_l_max 29
_diffrn_reflns_limit_l_min -25
_diffrn_reflns_number 48395
_diffrn_reflns_theta_full 29.17
_diffrn_reflns_theta_max 29.17
_diffrn_reflns_theta_min 1.59
_exptl_absorpt_coefficient_mu 2.015
_exptl_absorpt_correction_T_max 0.8273
_exptl_absorpt_correction_T_min 0.5996
_exptl_absorpt_correction_type integration
_exptl_absorpt_process_details 'STOE X-RED & X-SHAPE'
_exptl_crystal_colour red
_exptl_crystal_density_diffrn 1.607
_exptl_crystal_description rod
_exptl_crystal_F_000 1996
_exptl_crystal_size_max 0.333
_exptl_crystal_size_mid 0.202
_exptl_crystal_size_min 0.113
_refine_diff_density_max 1.682
_refine_diff_density_min -0.919
_refine_diff_density_rms 0.106
_refine_ls_extinction_method none
_refine_ls_goodness_of_fit_ref 0.932
_refine_ls_hydrogen_treatment constr
_refine_ls_matrix_type full
_refine_ls_number_parameters 978
_refine_ls_number_reflns 21451
_refine_ls_number_restraints 0
_refine_ls_restrained_S_all 0.932
_refine_ls_R_factor_all 0.0666
_refine_ls_R_factor_gt 0.0430
_refine_ls_shift/su_max 0.003
_refine_ls_shift/su_mean 0.000
_refine_ls_structure_factor_coef Fsqd
_refine_ls_weighting_details 'calc w=1/[\s^2^(Fo^2^)+(0.0556P)^2^+0.0000P] where P=(Fo^2^+2Fc^2^)/3'
_refine_ls_weighting_scheme calc
_refine_ls_wR_factor_gt 0.0987
_refine_ls_wR_factor_ref 0.1055
_reflns_number_gt 15158
_reflns_number_total 21451
_reflns_threshold_expression >2sigma(I)
_cod_data_source_file ic2018264_si_001_2.cif
_cod_data_source_block 2
_cod_original_cell_volume 4078.5(14)
_cod_database_code 4327150

loop_
_symmetry_equiv_pos_as_xyz
'x, y, z'
'-x, -y, -z'

loop_
_atom_site_label
_atom_site_type_symbol
_atom_site_fract_x
_atom_site_fract_y
_atom_site_fract_z
_atom_site_U_iso_or_equiv
_atom_site_adp_type
_atom_site_occupancy
_atom_site_symmetry_multiplicity
_atom_site_calc_flag
_atom_site_refinement_flags
_atom_site_disorder_assembly
_atom_site_disorder_group
C1 C 0.1878(3) -0.0710(3) -0.4887(2) 0.0393(9) Uani 1 1 d . . .
C2 C 0.2806(3) -0.0638(3) -0.46604(19) 0.0366(8) Uani 1 1 d . . .
C3 C 0.3736(3) -0.1321(3) -0.4852(2) 0.0395(9) Uani 1 1 d . . .
H3 H 0.3765 -0.1839 -0.5106 0.047 Uiso 1 1 calc R . .
C4 C 0.4604(3) -0.1240(3) -0.4671(2) 0.0377(8) Uani 1 1 d . . .
H4 H 0.5239 -0.1693 -0.4820 0.045 Uiso 1 1 calc R . .
C5 C 0.4584(3) -0.0506(3) -0.42713(19) 0.0354(8) Uani 1 1 d . . .
C6 C 0.3637(3) 0.0185(2) -0.40597(18) 0.0338(8) Uani 1 1 d . . .
C7 C 0.2768(3) 0.0105(3) -0.42721(19) 0.0346(8) Uani 1 1 d . . .
H7 H 0.2138 0.0570 -0.4148 0.042 Uiso 1 1 calc R . .
C8 C 0.5545(3) -0.0472(3) -0.4120(2) 0.0371(8) Uani 1 1 d . . .
H8 H 0.6171 -0.0879 -0.4352 0.044 Uiso 1 1 calc R . .
C9 C 0.6613(3) 0.0079(3) -0.3574(2) 0.0428(10) Uani 1 1 d . . .
H9A H 0.6858 0.0635 -0.3763 0.051 Uiso 1 1 calc R . .
H9B H 0.7147 -0.0480 -0.3768 0.051 Uiso 1 1 calc R . .
C10 C 0.6434(3) 0.0092(3) -0.2844(2) 0.0457(10) Uani 1 1 d . . .
H10A H 0.6357 -0.0525 -0.2669 0.055 Uiso 1 1 calc R . .
H10B H 0.7039 0.0243 -0.2733 0.055 Uiso 1 1 calc R . .
C11 C 0.5392(3) 0.1224(3) -0.2048(2) 0.0355(8) Uani 1 1 d . . .
H11 H 0.5965 0.1073 -0.1861 0.043 Uiso 1 1 calc R . .
C12 C 0.4484(3) 0.1923(3) -0.17214(19) 0.0341(8) Uani 1 1 d . . .
C13 C 0.4528(3) 0.2316(3) -0.1153(2) 0.0364(8) Uani 1 1 d . . .
H13 H 0.5140 0.2114 -0.1006 0.044 Uiso 1 1 calc R . .
C14 C 0.3709(3) 0.2990(3) -0.0799(2) 0.0366(8) Uani 1 1 d . . .
H14 H 0.3748 0.3233 -0.0408 0.044 Uiso 1 1 calc R . .
C15 C 0.2827(3) 0.3301(2) -0.10282(18) 0.0333(8) Uani 1 1 d . . .
C16 C 0.2763(3) 0.2932(3) -0.15909(18) 0.0334(8) Uani 1 1 d . . .
H16 H 0.2160 0.3164 -0.1743 0.040 Uiso 1 1 calc R . .
C17 C 0.3570(3) 0.2220(3) -0.19444(18) 0.0342(8) Uani 1 1 d . . .
C18 C 0.1900(3) 0.4018(2) -0.06519(19) 0.0329(8) Uani 1 1 d . . .
C19 C -0.0584(3) -0.0401(3) -0.37378(19) 0.0356(8) Uani 1 1 d . . .
C20 C -0.0843(3) -0.0715(3) -0.3048(2) 0.0358(8) Uani 1 1 d . . .
C21 C -0.1036(4) -0.1599(3) -0.2924(2) 0.0431(9) Uani 1 1 d . . .
H21 H -0.0999 -0.1995 -0.3268 0.052 Uiso 1 1 calc R . .
C22 C -0.1283(4) -0.1892(3) -0.2293(2) 0.0471(10) Uani 1 1 d . . .
H22 H -0.1425 -0.2490 -0.2206 0.056 Uiso 1 1 calc R . .
C23 C -0.0896(3) -0.0139(3) -0.25580(19) 0.0368(8) Uani 1 1 d . . .
H23 H -0.0772 0.0463 -0.2655 0.044 Uiso 1 1 calc R . .
C24 C -0.1132(3) -0.0420(3) -0.19092(19) 0.0369(8) Uani 1 1 d . . .
C25 C -0.1329(3) -0.1324(3) -0.1781(2) 0.0372(8) Uani 1 1 d . . .
C26 C -0.1548(3) -0.1687(3) -0.1143(2) 0.0398(9) Uani 1 1 d . . .
H26 H -0.1572 -0.2323 -0.1104 0.048 Uiso 1 1 calc R . .
C27 C -0.1883(4) -0.1711(3) -0.0003(2) 0.0467(10) Uani 1 1 d . . .
H27A H -0.1203 -0.2002 0.0084 0.056 Uiso 1 1 calc R . .
H27B H -0.2260 -0.2204 -0.0017 0.056 Uiso 1 1 calc R . .
C28 C -0.2521(4) -0.1009(3) 0.0518(2) 0.0493(11) Uani 1 1 d . . .
H28A H -0.3263 -0.0848 0.0506 0.059 Uiso 1 1 calc R . .
H28B H -0.2485 -0.1261 0.0946 0.059 Uiso 1 1 calc R . .
C29 C -0.1881(4) 0.0205(3) 0.0846(2) 0.0471(10) Uani 1 1 d . . .
H29 H -0.2008 -0.0066 0.1259 0.056 Uiso 1 1 calc R . .
C30 C -0.1482(3) 0.1039(3) 0.07767(19) 0.0394(9) Uani 1 1 d . . .
C31 C -0.1260(3) 0.1492(3) 0.01809(19) 0.0360(8) Uani 1 1 d . . .
C32 C -0.0950(3) 0.2324(3) 0.01609(19) 0.0366(8) Uani 1 1 d . . .
H32 H -0.0828 0.2649 -0.0232 0.044 Uiso 1 1 calc R . .
C33 C -0.1363(4) 0.1421(3) 0.1327(2) 0.0439(10) Uani 1 1 d . . .
H33 H -0.1521 0.1117 0.1727 0.053 Uiso 1 1 calc R . .
C34 C -0.1020(4) 0.2231(3) 0.1299(2) 0.0411(9) Uani 1 1 d . . .
H34 H -0.0924 0.2476 0.1672 0.049 Uiso 1 1 calc R . .
C35 C -0.0816(3) 0.2688(3) 0.07073(18) 0.0330(8) Uani 1 1 d . . .
C36 C -0.0389(3) 0.3543(2) 0.06545(19) 0.0330(8) Uani 1 1 d . . .
C37 C 0.4494(4) 0.2592(3) -0.3917(2) 0.0495(11) Uani 1 1 d . . .
H37 H 0.3873 0.2480 -0.3987 0.059 Uiso 1 1 calc R . .
C38 C 0.5798(6) 0.3512(5) -0.4117(4) 0.086(2) Uani 1 1 d . . .
H38A H 0.6051 0.3088 -0.3802 0.129 Uiso 1 1 calc R . .
H38B H 0.5650 0.4153 -0.3962 0.129 Uiso 1 1 calc R . .
H38C H 0.6335 0.3431 -0.4530 0.129 Uiso 1 1 calc R . .
C39 C 0.4297(6) 0.3883(5) -0.4630(4) 0.097(2) Uani 1 1 d . . .
H39A H 0.4779 0.3876 -0.5060 0.146 Uiso 1 1 calc R . .
H39B H 0.4047 0.4520 -0.4460 0.146 Uiso 1 1 calc R . .
H39C H 0.3700 0.3638 -0.4657 0.146 Uiso 1 1 calc R . .
C40 C 0.1446(5) -0.2973(6) -0.6509(3) 0.089(2) Uani 1 1 d . . .
H40 H 0.1034 -0.3421 -0.6385 0.107 Uiso 1 1 calc R . .
C41 C 0.2745(9) -0.2468(8) -0.7375(6) 0.159(5) Uani 1 1 d . . .
H41A H 0.2564 -0.1908 -0.7105 0.239 Uiso 1 1 calc R . .
H41B H 0.2673 -0.2294 -0.7807 0.239 Uiso 1 1 calc R . .
H41C H 0.3469 -0.2794 -0.7403 0.239 Uiso 1 1 calc R . .
C42 C 0.2074(9) -0.3786(8) -0.7520(6) 0.143(4) Uani 1 1 d . . .
H42A H 0.1517 -0.4106 -0.7319 0.214 Uiso 1 1 calc R . .
H42B H 0.2754 -0.4228 -0.7605 0.214 Uiso 1 1 calc R . .
H42C H 0.1963 -0.3517 -0.7927 0.214 Uiso 1 1 calc R . .
C43 C 0.0913(5) -0.3671(4) -0.4814(3) 0.0691(15) Uani 1 1 d . . .
H43 H 0.1517 -0.3824 -0.5168 0.083 Uiso 1 1 calc R . .
C44 C -0.0174(11) -0.4204(7) -0.3881(7) 0.206(8) Uani 1 1 d . . .
H44A H 0.0045 -0.4415 -0.3492 0.309 Uiso 1 1 calc R . .
H44B H -0.0665 -0.4558 -0.3946 0.309 Uiso 1 1 calc R . .
H44C H -0.0517 -0.3543 -0.3834 0.309 Uiso 1 1 calc R . .
C45 C 0.1357(10) -0.5280(6) -0.4510(6) 0.178(6) Uani 1 1 d . . .
H45A H 0.1989 -0.5290 -0.4862 0.266 Uiso 1 1 calc R . .
H45B H 0.0963 -0.5698 -0.4619 0.266 Uiso 1 1 calc R . .
H45C H 0.1557 -0.5486 -0.4113 0.266 Uiso 1 1 calc R . .
C46 C 0.2949(4) 0.5421(3) 0.0685(3) 0.0500(11) Uani 1 1 d . . .
H46 H 0.3166 0.4766 0.0712 0.060 Uiso 1 1 calc R . .
C47 C 0.3338(5) 0.6921(4) 0.0646(4) 0.079(2) Uani 1 1 d . . .
H47A H 0.2610 0.7118 0.0624 0.119 Uiso 1 1 calc R . .
H47B H 0.3801 0.7107 0.0255 0.119 Uiso 1 1 calc R . .
H47C H 0.3418 0.7213 0.1023 0.119 Uiso 1 1 calc R . .
C48 C 0.4649(4) 0.5505(5) 0.0792(4) 0.079(2) Uani 1 1 d . . .
H48A H 0.4742 0.4830 0.0816 0.118 Uiso 1 1 calc R . .
H48B H 0.4709 0.5746 0.1193 0.118 Uiso 1 1 calc R . .
H48C H 0.5190 0.5659 0.0429 0.118 Uiso 1 1 calc R . .
C49A C -0.0182(5) 0.7454(5) 0.1561(4) 0.0439(17) Uiso 0.628(8) 1 d P A 1
H49A H 0.0012 0.7930 0.1277 0.053 Uiso 0.628(8) 1 calc PR A 1
C50A C -0.1019(6) 0.7035(6) 0.2649(4) 0.055(2) Uiso 0.628(8) 1 d P A 1
H50A H -0.1785 0.7179 0.2755 0.083 Uiso 0.628(8) 1 calc PR A 1
H50B H -0.0795 0.7091 0.3038 0.083 Uiso 0.628(8) 1 calc PR A 1
H50C H -0.0741 0.6400 0.2475 0.083 Uiso 0.628(8) 1 calc PR A 1
C51A C -0.0856(7) 0.8663(6) 0.2407(5) 0.061(2) Uiso 0.628(8) 1 d P A 1
H51A H -0.0480 0.9037 0.2083 0.092 Uiso 0.628(8) 1 calc PR A 1
H51B H -0.0635 0.8666 0.2804 0.092 Uiso 0.628(8) 1 calc PR A 1
H51C H -0.1611 0.8926 0.2498 0.092 Uiso 0.628(8) 1 calc PR A 1
C49B C -0.0190(10) 0.6871(9) 0.1889(6) 0.048(3) Uiso 0.372(8) 1 d P A 2
H49B H -0.0016 0.6379 0.2166 0.058 Uiso 0.372(8) 1 calc PR A 2
C50B C -0.0914(15) 0.7934(14) 0.2829(9) 0.081(5) Uiso 0.372(8) 1 d P A 2
H50D H -0.0757 0.7374 0.3078 0.121 Uiso 0.372(8) 1 calc PR A 2
H50E H -0.1666 0.8214 0.2965 0.121 Uiso 0.372(8) 1 calc PR A 2
H50F H -0.0523 0.8378 0.2903 0.121 Uiso 0.372(8) 1 calc PR A 2
C51B C -0.0776(14) 0.8496(12) 0.1713(9) 0.075(5) Uiso 0.372(8) 1 d P A 2
H51D H -0.0111 0.8504 0.1396 0.112 Uiso 0.372(8) 1 calc PR A 2
H51E H -0.1026 0.9079 0.1963 0.112 Uiso 0.372(8) 1 calc PR A 2
H51F H -0.1295 0.8427 0.1491 0.112 Uiso 0.372(8) 1 calc PR A 2
C52 C 0.2555(15) -0.3083(9) -0.3916(5) 0.176(7) Uani 1 1 d . . .
H52 H 0.1934 -0.2885 -0.4054 0.211 Uiso 1 1 calc R . .
C53 C 0.3629(10) -0.2799(13) -0.3339(9) 0.253(11) Uani 1 1 d . . .
H53A H 0.4049 -0.3401 -0.3526 0.380 Uiso 1 1 calc R . .
H53B H 0.3509 -0.2812 -0.2870 0.380 Uiso 1 1 calc R . .
H53C H 0.4002 -0.2313 -0.3514 0.380 Uiso 1 1 calc R . .
C54 C 0.1950(10) -0.1782(8) -0.3219(5) 0.150(5) Uani 1 1 d . . .
H54A H 0.2295 -0.1260 -0.3281 0.225 Uiso 1 1 calc R . .
H54B H 0.1655 -0.1859 -0.2758 0.225 Uiso 1 1 calc R . .
H54C H 0.1388 -0.1657 -0.3437 0.225 Uiso 1 1 calc R . .
C55 C -0.5752(5) 0.2589(5) 0.0846(4) 0.095(3) Uani 1 1 d . . .
H55 H -0.6399 0.2480 0.0815 0.114 Uiso 1 1 calc R . .
C56 C -0.4132(6) 0.2058(6) 0.1118(4) 0.094(2) Uani 1 1 d . . .
H56A H -0.3594 0.1764 0.0738 0.142 Uiso 1 1 calc R . .
H56B H -0.3970 0.1771 0.1508 0.142 Uiso 1 1 calc R . .
H56C H -0.4146 0.2722 0.1126 0.142 Uiso 1 1 calc R . .
C57 C -0.5363(6) 0.1017(5) 0.1215(4) 0.093(2) Uani 1 1 d . . .
H57A H -0.6115 0.1057 0.1294 0.140 Uiso 1 1 calc R . .
H57B H -0.5135 0.0766 0.1595 0.140 Uiso 1 1 calc R . .
H57C H -0.4978 0.0608 0.0842 0.140 Uiso 1 1 calc R . .
C58 C 0.4171(7) 0.4392(6) -0.2494(4) 0.104(3) Uani 1 1 d . . .
H58 H 0.4162 0.3981 -0.2816 0.125 Uiso 1 1 calc R . .
C59 C 0.2410(8) 0.5104(8) -0.2488(5) 0.134(4) Uani 1 1 d . . .
H59A H 0.2569 0.4648 -0.2837 0.201 Uiso 1 1 calc R . .
H59B H 0.2204 0.5729 -0.2649 0.201 Uiso 1 1 calc R . .
H59C H 0.1835 0.4980 -0.2135 0.201 Uiso 1 1 calc R . .
C60 C 0.3249(7) 0.5622(5) -0.1743(5) 0.112(3) Uani 1 1 d . . .
H60A H 0.2700 0.5510 -0.1368 0.168 Uiso 1 1 calc R . .
H60B H 0.3077 0.6270 -0.1870 0.168 Uiso 1 1 calc R . .
H60C H 0.3921 0.5492 -0.1633 0.168 Uiso 1 1 calc R . .
C61 C 0.329(3) 0.392(3) 0.3774(19) 0.39(2) Uiso 1 1 d . . .
H61 H 0.3434 0.3557 0.4126 0.468 Uiso 1 1 calc R . .
C62 C 0.4088(12) 0.3617(11) 0.2589(8) 0.191(6) Uiso 1 1 d . . .
H62A H 0.3903 0.3231 0.2300 0.286 Uiso 1 1 calc R . .
H62B H 0.4841 0.3427 0.2551 0.286 Uiso 1 1 calc R . .
H62C H 0.3911 0.4269 0.2469 0.286 Uiso 1 1 calc R . .
C63 C 0.3320(14) 0.2576(13) 0.3312(9) 0.234(8) Uiso 1 1 d . . .
H63A H 0.3879 0.2160 0.3461 0.350 Uiso 1 1 calc R . .
H63B H 0.3309 0.2354 0.2893 0.350 Uiso 1 1 calc R . .
H63C H 0.2644 0.2587 0.3624 0.350 Uiso 1 1 calc R . .
N1 N 0.5610(2) 0.0072(2) -0.36952(16) 0.0365(7) Uani 1 1 d . . .
N2 N 0.5480(2) 0.0795(2) -0.25692(17) 0.0387(7) Uani 1 1 d . . .
N3 N -0.1713(3) -0.1229(2) -0.06226(16) 0.0390(8) Uani 1 1 d . . .
N4 N -0.2075(3) -0.0194(2) 0.03949(17) 0.0456(9) Uani 1 1 d . . .
N5 N -0.1669(3) -0.2152(3) -0.5276(2) 0.0524(10) Uani 1 1 d . . .
N6 N 0.1320(4) 0.4330(3) 0.1879(2) 0.0502(9) Uani 1 1 d . . .
N7 N 0.4841(4) 0.3309(3) -0.4204(2) 0.0639(12) Uani 1 1 d . . .
N9 N 0.0708(5) -0.4341(3) -0.4416(3) 0.0798(16) Uani 1 1 d . . .
N8 N 0.2057(4) -0.3062(3) -0.7097(2) 0.0656(13) Uani 1 1 d . . .
N10 N 0.3610(3) 0.5924(3) 0.0701(2) 0.0556(10) Uani 1 1 d . . .
N11 N -0.0616(3) 0.7693(3) 0.2160(2) 0.0478(9) Uiso 1 1 d . . .
N12 N 0.2706(5) -0.2620(4) -0.3486(3) 0.0769(14) Uiso 1 1 d . . .
N13 N -0.5156(4) 0.1937(3) 0.1088(2) 0.0584(11) Uani 1 1 d . . .
N14 N 0.3321(5) 0.5036(5) -0.2258(3) 0.0918(19) Uani 1 1 d . . .
N15 N 0.3508(6) 0.3506(6) 0.3249(4) 0.113(2) Uiso 1 1 d . . .
O1 O 0.3544(2) 0.08928(18) -0.36863(13) 0.0371(6) Uani 1 1 d . . .
O2 O 0.3423(2) 0.1872(2) -0.24527(15) 0.0447(7) Uani 1 1 d . . .
O3 O -0.1155(3) 0.0149(2) -0.14527(14) 0.0497(8) Uani 1 1 d . . .
O4 O -0.1329(3) 0.1158(2) -0.03639(14) 0.0481(8) Uani 1 1 d . . .
O5 O 0.1854(2) -0.1474(2) -0.50925(16) 0.0479(7) Uani 1 1 d . . .
O6 O 0.1137(2) 0.0001(2) -0.48537(16) 0.0472(7) Uani 1 1 d . . .
O7 O 0.1240(2) 0.43963(18) -0.09532(13) 0.0371(6) Uani 1 1 d . . .
O8 O 0.1845(2) 0.41767(19) -0.00723(14) 0.0397(6) Uani 1 1 d . . .
O9 O -0.0319(2) -0.1033(2) -0.41603(14) 0.0455(7) Uani 1 1 d . . .
O10 O -0.0661(2) 0.0449(2) -0.38362(14) 0.0452(7) Uani 1 1 d . . .
O11 O -0.0312(2) 0.40024(17) 0.01418(13) 0.0354(6) Uani 1 1 d . . .
O12 O -0.0082(2) 0.37500(19) 0.11137(14) 0.0418(6) Uani 1 1 d . . .
O13 O 0.4932(3) 0.2057(2) -0.35617(16) 0.0498(8) Uani 1 1 d . . .
O14 O -0.1661(3) -0.1797(2) -0.47616(19) 0.0576(9) Uani 1 1 d . . .
O15 O -0.0903(3) -0.2127(2) -0.57615(18) 0.0544(8) Uani 1 1 d . . .
O16 O -0.2386(3) -0.2504(3) -0.5311(3) 0.0794(13) Uani 1 1 d . . .
O17 O 0.1791(3) 0.3995(2) 0.13322(18) 0.0557(8) Uani 1 1 d . . .
O18 O 0.0510(3) 0.4977(2) 0.19349(17) 0.0645(10) Uani 1 1 d . . .
O19 O 0.1623(4) 0.4025(3) 0.2358(2) 0.0844(14) Uani 1 1 d . . .
O20 O 0.1342(3) -0.2406(2) -0.61131(19) 0.0625(10) Uani 1 1 d . . .
O21 O 0.0418(3) -0.2888(2) -0.4777(2) 0.0651(10) Uani 1 1 d . . .
O22 O 0.2048(2) 0.5754(2) 0.06355(18) 0.0517(8) Uani 1 1 d . . .
O23 O 0.0008(2) 0.6668(2) 0.13192(16) 0.0470(7) Uiso 1 1 d . . .
O24 O 0.3225(10) -0.3813(6) -0.4167(5) 0.218(6) Uani 1 1 d . . .
O25 O -0.5551(4) 0.3338(4) 0.0651(4) 0.116(2) Uani 1 1 d . . .
O26 O 0.5016(5) 0.4291(4) -0.2312(3) 0.114(2) Uani 1 1 d . . .
O27 O 0.2935(12) 0.4702(12) 0.3878(8) 0.262(7) Uiso 1 1 d . . .
Cl1 Cl 0.37374(9) -0.03372(9) -0.24863(6) 0.0531(3) Uani 1 1 d . . .
Cl2 Cl -0.35746(11) 0.06930(9) -0.05426(8) 0.0640(3) Uani 1 1 d . . .
Fe1 Fe 0.42951(4) 0.09324(4) -0.30621(3) 0.03551(12) Uani 1 1 d . . .
Fe2 Fe -0.18851(5) 0.02023(4) -0.05698(3) 0.03825(13) Uani 1 1 d . . .
Eu1 Eu 0.056965(14) 0.513199(12) 0.076383(9) 0.03073(5) Uani 1 1 d . . .
Eu2 Eu 0.015473(15) -0.137714(13) -0.525094(9) 0.03294(5) Uani 1 1 d . . .

loop_
_atom_site_aniso_label
_atom_site_aniso_U_11
_atom_site_aniso_U_22
_atom_site_aniso_U_33
_atom_site_aniso_U_23
_atom_site_aniso_U_13
_atom_site_aniso_U_12
C1 0.0344(19) 0.042(2) 0.038(2) 0.0024(16) -0.0056(16) -0.0065(16)
C2 0.0338(18) 0.0380(19) 0.0343(19) -0.0012(15) -0.0059(16) -0.0043(15)
C3 0.040(2) 0.038(2) 0.039(2) -0.0075(16) -0.0091(17) -0.0054(16)
C4 0.0341(18) 0.0335(18) 0.041(2) -0.0058(16) -0.0068(16) -0.0014(15)
C5 0.0357(18) 0.0327(18) 0.0326(19) -0.0010(14) -0.0042(15) -0.0029(14)
C6 0.0345(18) 0.0301(17) 0.0313(18) 0.0016(14) -0.0032(15) -0.0030(14)
C7 0.0336(18) 0.0327(18) 0.0340(19) -0.0004(15) -0.0084(15) -0.0010(14)
C8 0.0309(17) 0.0351(18) 0.038(2) -0.0031(15) 0.0002(16) -0.0032(14)
C9 0.0264(17) 0.046(2) 0.050(2) -0.0128(19) -0.0022(17) -0.0021(16)
C10 0.0287(18) 0.049(2) 0.052(3) -0.015(2) -0.0100(18) 0.0087(17)
C11 0.0294(17) 0.0368(19) 0.041(2) -0.0001(16) -0.0101(16) -0.0079(14)
C12 0.0292(16) 0.0357(18) 0.0344(19) -0.0026(15) -0.0042(15) -0.0058(14)
C13 0.0314(17) 0.0365(19) 0.042(2) -0.0034(16) -0.0132(16) -0.0054(15)
C14 0.0375(19) 0.0328(18) 0.037(2) -0.0049(15) -0.0084(16) -0.0048(15)
C15 0.0351(18) 0.0286(16) 0.0332(18) 0.0003(14) -0.0038(15) -0.0075(14)
C16 0.0308(17) 0.0329(17) 0.0324(18) -0.0002(14) -0.0057(15) -0.0024(14)
C17 0.0371(18) 0.0323(17) 0.0308(18) -0.0039(14) -0.0047(15) -0.0072(15)
C18 0.0371(18) 0.0236(15) 0.0359(19) 0.0000(14) -0.0060(16) -0.0072(14)
C19 0.0325(18) 0.045(2) 0.0298(18) -0.0037(16) -0.0071(15) -0.0104(16)
C20 0.0306(17) 0.0384(19) 0.036(2) -0.0015(15) -0.0063(15) -0.0067(15)
C21 0.055(2) 0.0342(19) 0.040(2) -0.0059(16) -0.0101(19) -0.0110(18)
C22 0.063(3) 0.0318(19) 0.046(2) 0.0007(17) -0.012(2) -0.0116(18)
C23 0.044(2) 0.0353(19) 0.0319(19) 0.0035(15) -0.0088(16) -0.0132(16)
C24 0.046(2) 0.0338(18) 0.0324(19) 0.0017(15) -0.0096(17) -0.0130(16)
C25 0.043(2) 0.0289(17) 0.039(2) 0.0020(15) -0.0085(17) -0.0092(15)
C26 0.048(2) 0.0239(16) 0.044(2) 0.0035(15) -0.0084(18) -0.0062(15)
C27 0.067(3) 0.0309(19) 0.038(2) 0.0046(16) -0.008(2) -0.0112(19)
C28 0.067(3) 0.040(2) 0.040(2) 0.0077(18) -0.003(2) -0.022(2)
C29 0.066(3) 0.045(2) 0.033(2) 0.0100(17) -0.011(2) -0.023(2)
C30 0.054(2) 0.0306(18) 0.0317(19) 0.0049(15) -0.0062(17) -0.0122(16)
C31 0.044(2) 0.0355(19) 0.0303(18) 0.0007(15) -0.0090(16) -0.0132(16)
C32 0.045(2) 0.0332(18) 0.0307(18) 0.0054(14) -0.0062(16) -0.0123(16)
C33 0.064(3) 0.041(2) 0.0293(19) 0.0067(16) -0.0109(19) -0.0198(19)
C34 0.056(2) 0.038(2) 0.0321(19) 0.0041(16) -0.0123(18) -0.0163(18)
C35 0.0354(18) 0.0315(17) 0.0314(18) 0.0045(14) -0.0090(15) -0.0070(14)
C36 0.0352(18) 0.0274(16) 0.0335(18) 0.0003(14) -0.0081(15) -0.0027(14)
C37 0.053(2) 0.034(2) 0.051(3) -0.0062(19) 0.002(2) -0.0062(18)
C38 0.096(5) 0.073(4) 0.089(5) -0.017(3) 0.004(4) -0.049(4)
C39 0.107(5) 0.059(4) 0.109(6) 0.030(4) -0.015(5) -0.007(4)
C40 0.070(4) 0.110(6) 0.067(4) -0.015(4) -0.005(3) 0.010(4)
C41 0.142(9) 0.150(10) 0.169(11) 0.043(8) 0.017(8) -0.077(8)
C42 0.130(8) 0.149(9) 0.148(9) -0.076(8) -0.015(7) -0.039(7)
C43 0.077(4) 0.049(3) 0.080(4) 0.004(3) -0.023(3) -0.009(3)
C44 0.212(13) 0.088(7) 0.201(13) 0.020(7) 0.119(11) -0.010(7)
C45 0.212(12) 0.069(5) 0.187(12) 0.022(6) -0.021(10) 0.053(7)
C46 0.045(2) 0.040(2) 0.066(3) -0.001(2) -0.014(2) -0.0108(18)
C47 0.067(3) 0.044(3) 0.136(6) 0.015(3) -0.035(4) -0.024(3)
C48 0.054(3) 0.074(4) 0.122(6) 0.027(4) -0.040(4) -0.026(3)
C52 0.34(2) 0.123(9) 0.089(7) 0.022(6) -0.049(10) -0.116(12)
C53 0.157(11) 0.38(2) 0.30(2) 0.25(2) -0.140(13) -0.171(14)
C54 0.175(11) 0.166(11) 0.080(6) 0.041(6) 0.002(7) -0.029(9)
C55 0.052(3) 0.093(5) 0.142(7) 0.044(5) -0.036(4) -0.018(3)
C56 0.080(4) 0.096(5) 0.122(7) 0.033(5) -0.052(5) -0.026(4)
C57 0.108(5) 0.074(4) 0.107(6) 0.023(4) -0.032(5) -0.038(4)
C58 0.102(6) 0.096(6) 0.094(6) -0.013(4) 0.028(5) -0.044(5)
C59 0.130(8) 0.169(10) 0.107(7) 0.074(7) -0.029(6) -0.058(7)
C60 0.112(6) 0.060(4) 0.132(7) -0.008(4) 0.014(6) -0.008(4)
N1 0.0299(15) 0.0378(16) 0.0365(17) -0.0051(13) -0.0035(13) -0.0022(13)
N2 0.0289(15) 0.0425(18) 0.0386(18) -0.0056(14) -0.0060(14) 0.0015(13)
N3 0.0518(19) 0.0267(15) 0.0339(17) 0.0024(12) -0.0043(15) -0.0087(14)
N4 0.064(2) 0.0400(18) 0.0346(18) 0.0052(14) -0.0071(17) -0.0234(17)
N5 0.049(2) 0.0363(18) 0.078(3) 0.0026(19) -0.025(2) -0.0116(16)
N6 0.076(3) 0.0360(18) 0.055(2) 0.0050(17) -0.039(2) -0.0202(18)
N7 0.072(3) 0.041(2) 0.068(3) -0.003(2) 0.000(2) -0.014(2)
N9 0.091(4) 0.045(2) 0.091(4) 0.015(2) -0.015(3) -0.006(2)
N8 0.067(3) 0.059(3) 0.054(3) -0.017(2) 0.006(2) -0.004(2)
N10 0.046(2) 0.046(2) 0.078(3) 0.009(2) -0.018(2) -0.0179(17)
N13 0.063(3) 0.048(2) 0.063(3) 0.005(2) -0.020(2) -0.0057(19)
N14 0.086(4) 0.085(4) 0.087(4) 0.020(3) 0.002(4) -0.020(3)
O1 0.0387(14) 0.0321(13) 0.0380(14) -0.0080(11) -0.0127(12) 0.0018(11)
O2 0.0352(14) 0.0519(17) 0.0420(16) -0.0158(13) -0.0136(13) 0.0069(12)
O3 0.083(2) 0.0397(15) 0.0314(14) 0.0019(12) -0.0095(15) -0.0312(15)
O4 0.082(2) 0.0401(15) 0.0288(14) 0.0034(12) -0.0129(15) -0.0298(15)
O5 0.0439(16) 0.0490(17) 0.0511(18) -0.0083(14) -0.0140(14) -0.0077(13)
O6 0.0378(15) 0.0507(17) 0.0508(18) 0.0071(14) -0.0138(14) -0.0043(13)
O7 0.0371(13) 0.0344(13) 0.0345(14) -0.0032(11) -0.0073(12) 0.0005(11)
O8 0.0394(14) 0.0386(14) 0.0385(15) -0.0065(12) -0.0106(12) -0.0019(11)
O9 0.0567(18) 0.0432(16) 0.0341(15) -0.0048(12) -0.0080(13) -0.0103(13)
O10 0.0578(18) 0.0399(15) 0.0333(15) -0.0017(12) -0.0054(13) -0.0093(13)
O11 0.0427(14) 0.0280(12) 0.0338(14) 0.0012(10) -0.0084(12) -0.0067(11)
O12 0.0567(17) 0.0361(14) 0.0399(15) 0.0040(12) -0.0218(14) -0.0152(13)
O13 0.0527(18) 0.0438(17) 0.0511(19) -0.0062(14) -0.0068(15) -0.0143(14)
O14 0.0524(19) 0.056(2) 0.063(2) -0.0060(17) -0.0052(17) -0.0191(16)
O15 0.0529(18) 0.0501(18) 0.062(2) -0.0137(16) -0.0173(17) -0.0097(15)
O16 0.065(2) 0.067(2) 0.126(4) 0.010(2) -0.041(2) -0.036(2)
O17 0.0556(19) 0.0549(19) 0.061(2) 0.0095(16) -0.0226(17) -0.0139(15)
O18 0.100(3) 0.0475(19) 0.0467(19) -0.0045(15) -0.026(2) -0.0087(19)
O19 0.152(4) 0.057(2) 0.076(3) 0.025(2) -0.079(3) -0.032(3)
O20 0.070(2) 0.0497(19) 0.061(2) -0.0258(17) -0.0101(19) -0.0025(17)
O21 0.071(2) 0.0356(16) 0.082(3) 0.0055(17) -0.013(2) -0.0088(16)
O22 0.0404(15) 0.0421(16) 0.077(2) -0.0006(15) -0.0214(16) -0.0101(13)
O24 0.315(13) 0.093(5) 0.162(8) -0.030(5) 0.053(8) -0.012(7)
O25 0.084(3) 0.072(3) 0.179(6) 0.051(4) -0.029(4) -0.008(3)
O26 0.096(4) 0.110(4) 0.114(5) -0.004(4) 0.005(4) -0.014(3)
Cl1 0.0501(6) 0.0611(7) 0.0467(6) 0.0103(5) -0.0088(5) -0.0167(5)
Cl2 0.0684(8) 0.0449(6) 0.0827(9) 0.0055(6) -0.0362(7) -0.0026(5)
Fe1 0.0294(2) 0.0385(3) 0.0337(3) -0.0080(2) -0.0054(2) 0.0001(2)
Fe2 0.0577(3) 0.0291(3) 0.0306(3) 0.0035(2) -0.0122(3) -0.0151(2)
Eu1 0.03588(10) 0.02756(9) 0.02855(9) -0.00203(7) -0.00956(7) -0.00517(7)
Eu2 0.03745(10) 0.02953(9) 0.03106(10) -0.00454(7) -0.00702(8) -0.00750(7)

loop_
_atom_type_symbol
_atom_type_description
_atom_type_scat_dispersion_real
_atom_type_scat_dispersion_imag
_atom_type_scat_source
C C 0.0033 0.0016 'International Tables Vol C Tables 4.2.6.8 and 6.1.1.4'
H H 0.0000 0.0000 'International Tables Vol C Tables 4.2.6.8 and 6.1.1.4'
N N 0.0061 0.0033 'International Tables Vol C Tables 4.2.6.8 and 6.1.1.4'
O O 0.0106 0.0060 'International Tables Vol C Tables 4.2.6.8 and 6.1.1.4'
Cl Cl 0.1484 0.1585 'International Tables Vol C Tables 4.2.6.8 and 6.1.1.4'
Fe Fe 0.3463 0.8444 'International Tables Vol C Tables 4.2.6.8 and 6.1.1.4'
Eu Eu -0.1578 3.6682 'International Tables Vol C Tables 4.2.6.8 and 6.1.1.4'

loop_
_geom_angle_atom_site_label_1
_geom_angle_atom_site_label_2
_geom_angle_atom_site_label_3
_geom_angle
_geom_angle_site_symmetry_1
_geom_angle_site_symmetry_3
O5 C1 O6 122.1(4) . .
O5 C1 C2 118.6(4) . .
O6 C1 C2 119.3(4) . .
O5 C1 Eu2 48.4(2) . .
O6 C1 Eu2 74.1(2) . .
C2 C1 Eu2 165.1(3) . .
C7 C2 C3 119.4(4) . .
C7 C2 C1 121.3(3) . .
C3 C2 C1 119.3(4) . .
C4 C3 C2 119.7(4) . .
C3 C4 C5 122.1(4) . .
C4 C5 C6 118.9(4) . .
C4 C5 C8 117.8(3) . .
C6 C5 C8 123.2(4) . .
O1 C6 C7 118.9(3) . .
O1 C6 C5 123.2(4) . .
C7 C6 C5 117.9(3) . .
C2 C7 C6 121.9(3) . .
N1 C8 C5 124.4(3) . .
N1 C9 C10 106.8(3) . .
N2 C10 C9 108.1(4) . .
N2 C11 C12 125.0(4) . .
C13 C12 C17 119.2(3) . .
C13 C12 C11 117.0(4) . .
C17 C12 C11 123.8(4) . .
C14 C13 C12 122.3(4) . .
C13 C14 C15 118.5(4) . .
C16 C15 C14 120.7(3) . .
C16 C15 C18 118.7(4) . .
C14 C15 C18 120.6(3) . .
C15 C16 C17 121.7(4) . .
O2 C17 C16 117.8(4) . .
O2 C17 C12 124.5(3) . .
C16 C17 C12 117.6(3) . .
O7 C18 O8 126.0(3) . .
O7 C18 C15 115.8(3) . .
O8 C18 C15 118.2(4) . .
O10 C19 O9 126.4(4) . .
O10 C19 C20 118.0(3) . .
O9 C19 C20 115.6(4) . .
C23 C20 C21 120.9(4) . .
C23 C20 C19 120.4(4) . .
C21 C20 C19 118.7(4) . .
C22 C21 C20 119.2(4) . .
C21 C22 C25 121.3(4) . .
C20 C23 C24 121.4(4) . .
O3 C24 C23 119.4(3) . .
O3 C24 C25 122.8(4) . .
C23 C24 C25 117.8(4) . .
C22 C25 C24 119.4(4) . .
C22 C25 C26 118.2(4) . .
C24 C25 C26 122.4(4) . .
N3 C26 C25 125.6(4) . .
N3 C27 C28 108.2(3) . .
N4 C28 C27 106.7(3) . .
N4 C29 C30 125.1(4) . .
C33 C30 C31 119.9(4) . .
C33 C30 C29 118.2(4) . .
C31 C30 C29 121.8(4) . .
O4 C31 C32 118.2(4) . .
O4 C31 C30 123.2(4) . .
C32 C31 C30 118.6(4) . .
C31 C32 C35 121.0(4) . .
C34 C33 C30 121.2(4) . .
C33 C34 C35 118.8(4) . .
C32 C35 C34 120.5(4) . .
C32 C35 C36 119.5(3) . .
C34 C35 C36 119.9(4) . .
O12 C36 O11 122.5(4) . .
O12 C36 C35 118.1(3) . .
O11 C36 C35 119.4(4) . .
O12 C36 Eu1 51.84(19) . .
O11 C36 Eu1 70.7(2) . .
C35 C36 Eu1 169.8(3) . .
O13 C37 N7 124.0(5) . .
O20 C40 N8 128.3(8) . .
O21 C43 N9 126.6(6) . .
O22 C46 N10 123.2(4) . .
O23 C49A N11 126.8(6) . .
O23 C49B N11 127.2(11) . .
N12 C52 O24 120.9(17) . .
O25 C55 N13 125.5(7) . .
O26 C58 N14 123.4(9) . .
O27 C61 N15 127(4) . .
C8 N1 C9 121.5(3) . .
C8 N1 Fe1 123.7(3) . .
C9 N1 Fe1 114.6(2) . .
C11 N2 C10 119.6(4) . .
C11 N2 Fe1 125.7(3) . .
C10 N2 Fe1 114.6(3) . .
C26 N3 C27 119.3(3) . .
C26 N3 Fe2 124.5(3) . .
C27 N3 Fe2 116.1(3) . .
C29 N4 C28 121.1(4) . .
C29 N4 Fe2 127.9(3) . .
C28 N4 Fe2 110.9(3) . .
O16 N5 O14 121.7(5) . .
O16 N5 O15 121.4(5) . .
O14 N5 O15 116.9(4) . .
O16 N5 Eu2 176.6(4) . .
O14 N5 Eu2 61.2(2) . .
O15 N5 Eu2 55.6(2) . .
O19 N6 O17 121.0(5) . .
O19 N6 O18 120.9(5) . .
O17 N6 O18 118.1(4) . .
O19 N6 Eu1 177.7(3) . .
O17 N6 Eu1 61.0(2) . .
O18 N6 Eu1 57.2(2) . .
C37 N7 C39 120.3(6) . .
C37 N7 C38 120.5(6) . .
C39 N7 C38 119.2(6) . .
C43 N9 C44 122.0(6) . .
C43 N9 C45 122.3(7) . .
C44 N9 C45 115.7(8) . .
C40 N8 C41 124.6(8) . .
C40 N8 C42 121.1(7) . .
C41 N8 C42 114.3(8) . .
C46 N10 C47 121.2(4) . .
C46 N10 C48 121.5(4) . .
C47 N10 C48 117.4(4) . .
C49A N11 C49B 49.4(6) . .
C49A N11 C50B 170.1(9) . .
C49B N11 C50B 128.0(11) . .
C49A N11 C50A 122.3(5) . .
C49B N11 C50A 75.2(7) . .
C50B N11 C50A 59.8(9) . .
C49A N11 C51A 123.5(6) . .
C49B N11 C51A 166.9(7) . .
C50B N11 C51A 56.6(9) . .
C50A N11 C51A 113.9(6) . .
C49A N11 C51B 67.7(8) . .
C49B N11 C51B 116.5(10) . .
C50B N11 C51B 115.4(11) . .
C50A N11 C51B 151.9(8) . .
C51A N11 C51B 60.0(8) . .
C52 N12 C53 121.4(14) . .
C52 N12 C54 120.1(11) . .
C53 N12 C54 117.6(12) . .
C55 N13 C57 122.5(6) . .
C55 N13 C56 119.0(6) . .
C57 N13 C56 117.3(5) . .
C58 N14 C60 121.4(9) . .
C58 N14 C59 119.9(9) . .
C60 N14 C59 118.5(8) . .
C61 N15 C62 137(2) . .
C61 N15 C63 113(2) . .
C62 N15 C63 108.4(11) . .
C6 O1 Fe1 126.9(2) . .
C17 O2 Fe1 131.7(3) . .
C24 O3 Fe2 129.2(3) . .
C31 O4 Fe2 134.5(3) . .
C1 O5 Eu2 108.8(3) . .
C1 O6 Eu2 175.1(3) . 2_554
C1 O6 Eu2 81.5(3) . .
Eu2 O6 Eu2 103.25(11) 2_554 .
C18 O7 Eu1 138.4(2) . 2_565
C18 O8 Eu1 133.8(3) . .
C19 O9 Eu2 145.8(3) . .
C19 O10 Eu2 135.5(3) . 2_554
C36 O11 Eu1 167.2(3) . 2_565
C36 O11 Eu1 84.5(2) . .
Eu1 O11 Eu1 103.01(9) 2_565 .
C36 O12 Eu1 104.3(2) . .
C37 O13 Fe1 122.8(3) . .
N5 O14 Eu2 94.0(3) . .
N5 O15 Eu2 99.5(3) . .
N6 O17 Eu1 94.2(3) . .
N6 O18 Eu1 97.7(3) . .
C40 O20 Eu2 147.4(5) . .
C43 O21 Eu2 148.1(4) . .
C46 O22 Eu1 133.0(3) . .
C49B O23 C49A 52.6(7) . .
C49B O23 Eu1 130.7(6) . .
C49A O23 Eu1 173.7(4) . .
O1 Fe1 O2 105.47(12) . .
O1 Fe1 N1 87.60(13) . .
O2 Fe1 N1 163.04(14) . .
O1 Fe1 N2 164.51(12) . .
O2 Fe1 N2 89.17(13) . .
N1 Fe1 N2 77.08(13) . .
O1 Fe1 O13 90.81(14) . .
O2 Fe1 O13 84.74(13) . .
N1 Fe1 O13 84.31(13) . .
N2 Fe1 O13 85.44(14) . .
O1 Fe1 Cl1 93.58(10) . .
O2 Fe1 Cl1 96.53(11) . .
N1 Fe1 Cl1 93.32(10) . .
N2 Fe1 Cl1 89.65(11) . .
O13 Fe1 Cl1 174.92(11) . .
O4 Fe2 O3 94.60(13) . .
O4 Fe2 N3 145.49(16) . .
O3 Fe2 N3 87.68(13) . .
O4 Fe2 N4 86.75(14) . .
O3 Fe2 N4 154.02(16) . .
N3 Fe2 N4 77.04(14) . .
O4 Fe2 Cl2 111.83(12) . .
O3 Fe2 Cl2 105.37(13) . .
N3 Fe2 Cl2 100.60(12) . .
N4 Fe2 Cl2 98.10(13) . .
O7 Eu1 O11 75.26(10) 2_565 2_565
O7 Eu1 O22 140.47(10) 2_565 .
O11 Eu1 O22 85.71(12) 2_565 .
O7 Eu1 O8 130.69(10) 2_565 .
O11 Eu1 O8 79.65(10) 2_565 .
O22 Eu1 O8 77.24(11) . .
O7 Eu1 O12 74.85(10) 2_565 .
O11 Eu1 O12 124.95(10) 2_565 .
O22 Eu1 O12 142.07(11) . .
O8 Eu1 O12 86.34(10) . .
O7 Eu1 O23 72.36(10) 2_565 .
O11 Eu1 O23 84.16(10) 2_565 .
O22 Eu1 O23 71.47(11) . .
O8 Eu1 O23 145.64(10) . .
O12 Eu1 O23 127.42(10) . .
O7 Eu1 O18 94.05(13) 2_565 .
O11 Eu1 O18 152.71(10) 2_565 .
O22 Eu1 O18 87.28(14) . .
O8 Eu1 O18 124.25(12) . .
O12 Eu1 O18 74.05(11) . .
O23 Eu1 O18 68.61(11) . .
O7 Eu1 O17 133.70(11) 2_565 .
O11 Eu1 O17 150.07(11) 2_565 .
O22 Eu1 O17 74.41(12) . .
O8 Eu1 O17 74.34(11) . .
O12 Eu1 O17 68.26(11) . .
O23 Eu1 O17 109.51(12) . .
O18 Eu1 O17 49.92(12) . .
O7 Eu1 O11 66.04(9) 2_565 .
O11 Eu1 O11 76.99(9) 2_565 .
O22 Eu1 O11 142.66(10) . .
O8 Eu1 O11 67.32(9) . .
O12 Eu1 O11 48.75(9) . .
O23 Eu1 O11 137.39(9) . .
O18 Eu1 O11 122.06(11) . .
O17 Eu1 O11 105.63(10) . .
O7 Eu1 N6 115.38(12) 2_565 .
O11 Eu1 N6 164.72(10) 2_565 .
O22 Eu1 N6 79.20(13) . .
O8 Eu1 N6 99.17(12) . .
O12 Eu1 N6 69.88(10) . .
O23 Eu1 N6 88.73(11) . .
O18 Eu1 N6 25.11(12) . .
O17 Eu1 N6 24.83(11) . .
O11 Eu1 N6 116.83(9) . .
O7 Eu1 C36 68.37(10) 2_565 .
O11 Eu1 C36 101.46(11) 2_565 .
O22 Eu1 C36 150.62(10) . .
O8 Eu1 C36 76.15(10) . .
O12 Eu1 C36 23.86(10) . .
O23 Eu1 C36 137.17(10) . .
O18 Eu1 C36 97.53(12) . .
O17 Eu1 C36 86.58(11) . .
O11 Eu1 C36 24.88(9) . .
N6 Eu1 C36 92.95(11) . .
O7 Eu1 Eu1 64.54(7) 2_565 2_565
O11 Eu1 Eu1 42.78(7) 2_565 2_565
O22 Eu1 Eu1 120.73(10) . 2_565
O8 Eu1 Eu1 68.13(7) . 2_565
O12 Eu1 Eu1 82.59(7) . 2_565
O23 Eu1 Eu1 117.02(8) . 2_565
O18 Eu1 Eu1 151.98(10) . 2_565
O17 Eu1 Eu1 133.46(9) . 2_565
O11 Eu1 Eu1 34.21(6) . 2_565
N6 Eu1 Eu1 150.61(7) . 2_565
C36 Eu1 Eu1 58.83(8) . 2_565
O9 Eu2 O6 76.44(12) . 2_554
O9 Eu2 O10 130.93(10) . 2_554
O6 Eu2 O10 72.12(11) 2_554 2_554
O9 Eu2 O5 80.39(12) . .
O6 Eu2 O5 123.85(11) 2_554 .
O10 Eu2 O5 86.88(12) 2_554 .
O9 Eu2 O21 77.13(13) . .
O6 Eu2 O21 139.31(12) 2_554 .
O10 Eu2 O21 146.97(12) 2_554 .
O5 Eu2 O21 80.89(13) . .
O9 Eu2 O20 145.66(13) . .
O6 Eu2 O20 137.70(13) 2_554 .
O10 Eu2 O20 72.23(12) 2_554 .
O5 Eu2 O20 75.71(12) . .
O21 Eu2 O20 75.04(14) . .
O9 Eu2 O15 122.43(12) . .
O6 Eu2 O15 88.93(12) 2_554 .
O10 Eu2 O15 93.85(12) 2_554 .
O5 Eu2 O15 145.29(11) . .
O21 Eu2 O15 79.84(14) . .
O20 Eu2 O15 71.56(12) . .
O9 Eu2 O14 72.97(12) . .
O6 Eu2 O14 72.45(11) 2_554 .
O10 Eu2 O14 128.54(13) 2_554 .
O5 Eu2 O14 144.36(12) . .
O21 Eu2 O14 70.54(13) . .
O20 Eu2 O14 115.12(12) . .
O15 Eu2 O14 49.64(12) . .
O9 Eu2 O6 64.14(10) . .
O6 Eu2 O6 76.75(11) 2_554 .
O10 Eu2 O6 72.54(10) 2_554 .
O5 Eu2 O6 47.15(9) . .
O21 Eu2 O6 117.48(12) . .
O20 Eu2 O6 112.79(11) . .
O15 Eu2 O6 162.61(11) . .
O14 Eu2 O6 131.69(10) . .
O9 Eu2 N5 97.62(13) . .
O6 Eu2 N5 80.37(11) 2_554 .
O10 Eu2 N5 112.77(13) 2_554 .
O5 Eu2 N5 153.66(11) . .
O21 Eu2 N5 73.13(13) . .
O20 Eu2 N5 93.18(13) . .
O15 Eu2 N5 24.86(12) . .
O14 Eu2 N5 24.79(12) . .
O6 Eu2 N5 153.47(10) . .
O9 Eu2 C1 69.71(11) . .
O6 Eu2 C1 101.13(11) 2_554 .
O10 Eu2 C1 80.48(12) 2_554 .
O5 Eu2 C1 22.85(10) . .
O21 Eu2 C1 98.01(13) . .
O20 Eu2 C1 94.67(12) . .
O15 Eu2 C1 166.19(11) . .
O14 Eu2 C1 142.56(12) . .
O6 Eu2 C1 24.39(10) . .
N5 Eu2 C1 166.21(12) . .
O9 Eu2 Eu2 63.84(8) . 2_554
O6 Eu2 Eu2 43.64(8) 2_554 2_554
O10 Eu2 Eu2 67.35(7) 2_554 2_554
O5 Eu2 Eu2 80.23(8) . 2_554
O21 Eu2 Eu2 138.83(10) . 2_554
O20 Eu2 Eu2 133.61(10) . 2_554
O15 Eu2 Eu2 131.77(8) . 2_554
O14 Eu2 Eu2 107.59(8) . 2_554
O6 Eu2 Eu2 33.11(6) . 2_554
N5 Eu2 Eu2 122.71(8) . 2_554
C1 Eu2 Eu2 57.49(8) . 2_554

loop_
_geom_bond_atom_site_label_1
_geom_bond_atom_site_label_2
_geom_bond_distance
_geom_bond_site_symmetry_2
C1 O5 1.247(5) .
C1 O6 1.269(5) .
C1 C2 1.497(6) .
C1 Eu2 3.040(4) .
C2 C7 1.398(6) .
C2 C3 1.402(5) .
C3 C4 1.372(6) .
C4 C5 1.410(6) .
C5 C6 1.427(5) .
C5 C8 1.442(6) .
C6 O1 1.314(5) .
C6 C7 1.408(6) .
C8 N1 1.282(5) .
C9 N1 1.459(5) .
C9 C10 1.527(7) .
C10 N2 1.464(5) .
C11 N2 1.282(5) .
C11 C12 1.450(5) .
C12 C13 1.402(6) .
C12 C17 1.422(6) .
C13 C14 1.387(5) .
C14 C15 1.393(6) .
C15 C16 1.385(6) .
C15 C18 1.513(5) .
C16 C17 1.411(5) .
C17 O2 1.313(5) .
C18 O7 1.261(5) .
C18 O8 1.262(5) .
C19 O10 1.252(5) .
C19 O9 1.259(5) .
C19 C20 1.511(6) .
C20 C23 1.366(6) .
C20 C21 1.396(6) .
C21 C22 1.387(6) .
C22 C25 1.398(6) .
C23 C24 1.415(5) .
C24 O3 1.316(5) .
C24 C25 1.427(5) .
C25 C26 1.433(6) .
C26 N3 1.280(5) .
C27 N3 1.474(5) .
C27 C28 1.505(6) .
C28 N4 1.458(5) .
C29 N4 1.276(6) .
C29 C30 1.447(6) .
C30 C33 1.402(6) .
C30 C31 1.414(5) .
C31 O4 1.329(5) .
C31 C32 1.388(5) .
C32 C35 1.390(6) .
C33 C34 1.378(6) .
C34 C35 1.408(5) .
C35 C36 1.500(5) .
C36 O12 1.249(5) .
C36 O11 1.265(5) .
C36 Eu1 2.992(4) .
C37 O13 1.242(6) .
C37 N7 1.322(6) .
C38 N7 1.463(8) .
C39 N7 1.456(9) .
C40 O20 1.185(8) .
C40 N8 1.308(8) .
C41 N8 1.430(10) .
C42 N8 1.433(9) .
C43 O21 1.195(6) .
C43 N9 1.313(8) .
C44 N9 1.407(10) .
C45 N9 1.456(9) .
C46 O22 1.243(6) .
C46 N10 1.303(6) .
C47 N10 1.446(7) .
C48 N10 1.469(7) .
C49A O23 1.241(8) .
C49A N11 1.297(8) .
C50A N11 1.485(9) .
C51A N11 1.489(10) .
C49B O23 1.221(13) .
C49B N11 1.312(13) .
C50B N11 1.427(19) .
C51B N11 1.510(18) .
C52 N12 1.265(12) .
C52 O24 1.276(16) .
C53 N12 1.341(12) .
C54 N12 1.446(12) .
C55 O25 1.233(8) .
C55 N13 1.298(8) .
C56 N13 1.465(8) .
C57 N13 1.455(8) .
C58 O26 1.288(11) .
C58 N14 1.314(10) .
C59 N14 1.437(12) .
C60 N14 1.409(11) .
C61 O27 1.15(4) .
C61 N15 1.24(4) .
C62 N15 1.454(15) .
C63 N15 1.453(18) .
N1 Fe1 2.119(3) .
N2 Fe1 2.126(4) .
N3 Fe2 2.085(3) .
N4 Fe2 2.099(4) .
N5 O16 1.229(5) .
N5 O14 1.253(6) .
N5 O15 1.271(5) .
N5 Eu2 2.981(4) .
N6 O19 1.242(5) .
N6 O17 1.244(5) .
N6 O18 1.265(6) .
N6 Eu1 2.955(4) .
O1 Fe1 1.907(3) .
O2 Fe1 1.909(3) .
O3 Fe2 1.893(3) .
O4 Fe2 1.875(3) .
O5 Eu2 2.400(3) .
O6 Eu2 2.340(3) 2_554
O6 Eu2 2.956(3) .
O7 Eu1 2.328(3) 2_565
O8 Eu1 2.385(3) .
O9 Eu2 2.313(3) .
O10 Eu2 2.388(3) 2_554
O11 Eu1 2.348(3) 2_565
O11 Eu1 2.836(3) .
O12 Eu1 2.427(3) .
O13 Fe1 2.166(3) .
O14 Eu2 2.620(3) .
O15 Eu2 2.495(3) .
O17 Eu1 2.591(4) .
O18 Eu1 2.506(4) .
O20 Eu2 2.429(3) .
O21 Eu2 2.409(4) .
O22 Eu1 2.348(3) .
O23 Eu1 2.481(3) .
Cl1 Fe1 2.3666(15) .
Cl2 Fe2 2.2320(16) .
Eu1 O7 2.328(3) 2_565
Eu1 O11 2.348(3) 2_565
Eu1 Eu1 4.0688(10) 2_565
Eu2 O6 2.340(3) 2_554
Eu2 O10 2.388(3) 2_554
Eu2 Eu2 4.1693(11) 2_554
